data_2200477
loop_
_publ_author_name
'Parvez, Masood'
'Hunt, Ian R.'
'Keay, Brian A.'

_publ_section_title
;
 2-(1-Naphthyl)cyclohexyl 2-methylfuran-3-carboxylate
;
_journal_issue 8
_journal_name_full 'Acta Crystallographica Section E'
_journal_page_first o804
_journal_page_last o805
_journal_paper_doi 10.1107/S1600536801012521
_journal_volume 57
_journal_year 2001
_chemical_formula_iupac 'C22 H22 O3'
_chemical_formula_moiety 'C22 H22 O3'
_chemical_formula_sum 'C22 H22 O3'
_chemical_formula_weight 334.40
_chemical_name_common 'cyclohexyl furan carboxylate derivative'
_chemical_name_systematic
;
2-(1-Naphthyl)cyclohexyl 2-methylfuran-3-carboxylate
;
_space_group_IT_number 15
_symmetry_cell_setting monoclinic
_symmetry_space_group_name_Hall '-C 2yc'
_symmetry_space_group_name_H-M 'C 1 2/c 1'
_cell_angle_alpha 90.00
_cell_angle_beta 122.380(10)
_cell_angle_gamma 90.00
_cell_formula_units_Z 8
_cell_length_a 21.774(3)
_cell_length_b 10.694(2)
_cell_length_c 18.430(3)
_cell_measurement_reflns_used 25
_cell_measurement_temperature 200(2)
_cell_measurement_theta_max 15.0
_cell_measurement_theta_min 10.0
_cell_volume 3624.2(11)
_computing_cell_refinement 'MSC/AFC Diffractometer Control Software'
_computing_data_collection
;
MSC/AFC Diffractometer Control Software
(Molecular Structure Corporation, 1988)
;
_computing_data_reduction 'TEXSAN (Molecular Structure Corporation, 1994)'
_computing_molecular_graphics TEXSAN
_computing_publication_material 'SHELXL97 (Sheldrick, 1997)'
_computing_structure_refinement 'SHELXL97 (Sheldrick, 1997)'
_computing_structure_solution 'SAPI91 (Fan, 1991)'
_diffrn_ambient_temperature 200(2)
_diffrn_measured_fraction_theta_full .994
_diffrn_measured_fraction_theta_max .994
_diffrn_measurement_device_type 'Rigaku AFC-6S'
_diffrn_measurement_method \w/2\q
_diffrn_radiation_monochromator graphite
_diffrn_radiation_source 'fine-focus sealed tube'
_diffrn_radiation_type MoK\a
_diffrn_radiation_wavelength .71069
_diffrn_reflns_av_R_equivalents .03
_diffrn_reflns_av_sigmaI/netI .07
_diffrn_reflns_limit_h_max 0
_diffrn_reflns_limit_h_min -25
_diffrn_reflns_limit_k_max 0
_diffrn_reflns_limit_k_min -12
_diffrn_reflns_limit_l_max 21
_diffrn_reflns_limit_l_min -18
_diffrn_reflns_number 3299
_diffrn_reflns_theta_full 25.0
_diffrn_reflns_theta_max 25.0
_diffrn_reflns_theta_min 2.0
_diffrn_standards_decay_% <0.1
_diffrn_standards_interval_count 200
_diffrn_standards_number 3
_exptl_absorpt_coefficient_mu .08
_exptl_absorpt_correction_type none
_exptl_crystal_colour colourless
_exptl_crystal_density_diffrn 1.226
_exptl_crystal_density_meas ?
_exptl_crystal_density_method 'not measured'
_exptl_crystal_description prism
_exptl_crystal_F_000 1424
_exptl_crystal_size_max .60
_exptl_crystal_size_mid .50
_exptl_crystal_size_min .30
_refine_diff_density_max .18
_refine_diff_density_min -.18
_refine_ls_extinction_method none
_refine_ls_goodness_of_fit_ref 1.02
_refine_ls_hydrogen_treatment constr
_refine_ls_matrix_type full
_refine_ls_number_parameters 227
_refine_ls_number_reflns 3209
_refine_ls_number_restraints 0
_refine_ls_restrained_S_all 1.02
_refine_ls_R_factor_all .123
_refine_ls_R_factor_gt .042
_refine_ls_shift/su_max <0.001
_refine_ls_shift/su_mean .000
_refine_ls_structure_factor_coef Fsqd
_refine_ls_weighting_details 'calc w = 1/[\s^2^(Fo^2^)+(0.051P)^2^+3.6P] where P = (Fo^2^+2Fc^2^)/3'
_refine_ls_weighting_scheme calc
_refine_ls_wR_factor_ref .146
_reflns_number_gt 1641
_reflns_number_total 3209
_reflns_threshold_expression I>2\s(I)
_cod_data_source_file cv6047.cif
_cod_data_source_block I
_cod_depositor_comments
;
The following automatic conversions were performed:

'_exptl_crystal_density_meas' value 'not measured' was changed to '?'
- the value is perceived as not measured.

Automatic conversion script
Id: cif_fix_values 3008 2015-01-20 13:52:24Z robertas 
;
_cod_original_cell_volume 3624.2(10)
_cod_original_sg_symbol_H-M 'C 2/c'
_cod_database_code 2200477
_cod_database_fobs_code 2200477

loop_
_symmetry_equiv_pos_as_xyz
'x, y, z'
'-x, y, -z+1/2'
'x+1/2, y+1/2, z'
'-x+1/2, y+1/2, -z+1/2'
'-x, -y, -z'
'x, -y, z-1/2'
'-x+1/2, -y+1/2, -z'
'x+1/2, -y+1/2, z-1/2'

loop_
_atom_site_label
_atom_site_fract_x
_atom_site_fract_y
_atom_site_fract_z
_atom_site_U_iso_or_equiv
_atom_site_adp_type
_atom_site_calc_flag
_atom_site_refinement_flags
_atom_site_occupancy
_atom_site_disorder_assembly
_atom_site_disorder_group
_atom_site_type_symbol
O1 .76460(9) .11775(17) .15624(11) .0427(5) Uani d . 1 . . O
O2 .71292(13) .2932(2) .08131(16) .0777(8) Uani d . 1 . . O
O3 .61344(11) .2904(2) .22661(13) .0594(6) Uani d . 1 . . O
C1 .79839(13) .0913(3) .10733(16) .0401(6) Uani d . 1 . . C
H1 .7835 .1563 .0619 .048 Uiso calc R 1 . . H
C2 .77027(13) -.0360(2) .06563(17) .0390(6) Uani d . 1 . . C
H2 .7825 -.0975 .1124 .047 Uiso calc R 1 . . H
C3 .80990(15) -.0776(3) .0212(2) .0510(8) Uani d . 1 . . C
H3A .7943 -.1634 -.0015 .061 Uiso calc R 1 . . H
H3B .7961 -.0214 -.0280 .061 Uiso calc R 1 . . H
C4 .89192(16) -.0752(3) .0824(2) .0605(9) Uani d . 1 . . C
H4A .9155 -.0981 .0508 .073 Uiso calc R 1 . . H
H4B .9064 -.1377 .1285 .073 Uiso calc R 1 . . H
C5 .91750(15) .0536(3) .1219(2) .0598(9) Uani d . 1 . . C
H5A .9064 .1149 .0762 .072 Uiso calc R 1 . . H
H5B .9708 .0524 .1629 .072 Uiso calc R 1 . . H
C6 .88031(14) .0938(3) .16883(18) .0531(8) Uani d . 1 . . C
H6A .8945 .0366 .2176 .064 Uiso calc R 1 . . H
H6B .8961 .1794 .1920 .064 Uiso calc R 1 . . H
C7 .72108(15) .2171(3) .13420(18) .0456(7) Uani d . 1 . . C
C8 .68445(14) .2217(3) .18200(17) .0432(7) Uani d . 1 . . C
C9 .68719(16) .1332(3) .24209(18) .0503(8) Uani d . 1 . . C
H9 .7142 .0575 .2607 .060 Uiso calc R 1 . . H
C10 .64408(18) .1790(3) .2666(2) .0610(9) Uani d . 1 . . C
H10 .6357 .1394 .3067 .073 Uiso calc R 1 . . H
C11 .63911(15) .3154(3) .17480(18) .0482(7) Uani d . 1 . . C
C12 .68788(14) -.0346(2) .00508(17) .0399(7) Uani d . 1 . . C
C13 .64089(14) -.0970(2) .02578(18) .0419(7) Uani d . 1 . . C
C14 .66574(16) -.1618(3) .10426(19) .0506(8) Uani d . 1 . . C
H14 .7164 -.1652 .1461 .061 Uiso calc R 1 . . H
C15 .61867(18) -.2190(3) .1210(2) .0637(9) Uani d . 1 . . C
H15 .6370 -.2622 .1738 .076 Uiso calc R 1 . . H
C16 .5437(2) -.2149(3) .0614(3) .0744(11) Uani d . 1 . . C
H16 .5112 -.2550 .0735 .089 Uiso calc R 1 . . H
C17 .51761(17) -.1532(3) -.0140(3) .0684(10) Uani d . 1 . . C
H17 .4666 -.1508 -.0543 .082 Uiso calc R 1 . . H
C18 .56435(15) -.0922(3) -.0345(2) .0509(8) Uani d . 1 . . C
C19 .53692(17) -.0240(3) -.1119(2) .0645(9) Uani d . 1 . . C
H19 .4860 -.0216 -.1526 .077 Uiso calc R 1 . . H
C20 .58241(17) .0379(3) -.1288(2) .0606(9) Uani d . 1 . . C
H20 .5633 .0850 -.1802 .073 Uiso calc R 1 . . H
C21 .65772(15) .0317(3) -.06973(18) .0486(7) Uani d . 1 . . C
H21 .6890 .0753 -.0823 .058 Uiso calc R 1 . . H
C22 .61128(19) .4317(3) .1234(2) .0683(10) Uani d . 1 . . C
H22A .5581 .4326 .0922 .102 Uiso calc R 1 . . H
H22B .6266 .4350 .0822 .102 Uiso calc R 1 . . H
H22C .6307 .5043 .1617 .102 Uiso calc R 1 . . H

loop_
_atom_site_aniso_label
_atom_site_aniso_U_11
_atom_site_aniso_U_22
_atom_site_aniso_U_33
_atom_site_aniso_U_12
_atom_site_aniso_U_13
_atom_site_aniso_U_23
O1 .0438(11) .0513(12) .0363(10) .0029(9) .0236(9) .0029(9)
O2 .0985(19) .0738(16) .1021(19) .0348(14) .0812(17) .0409(15)
O3 .0728(14) .0629(15) .0640(14) -.0122(12) .0509(13) -.0122(12)
C1 .0368(15) .0498(17) .0374(15) -.0009(13) .0223(13) .0028(13)
C2 .0356(14) .0409(16) .0417(15) .0036(12) .0216(13) .0066(13)
C3 .0459(17) .0499(18) .064(2) .0077(14) .0343(16) .0016(15)
C4 .0466(18) .073(2) .072(2) .0170(16) .0385(18) .0200(18)
C5 .0336(16) .091(3) .0552(19) -.0025(16) .0242(15) .0083(18)
C6 .0366(16) .072(2) .0460(17) -.0087(15) .0191(14) .0024(16)
C7 .0417(16) .0517(18) .0454(17) -.0030(14) .0246(14) .0032(15)
C8 .0411(16) .0502(17) .0409(16) -.0084(13) .0236(14) -.0049(14)
C9 .0523(18) .0552(19) .0473(17) -.0085(15) .0293(15) -.0017(15)
C10 .073(2) .067(2) .058(2) -.0197(18) .0449(19) -.0061(18)
C11 .0530(18) .0537(19) .0477(18) -.0102(15) .0334(15) -.0097(15)
C12 .0368(15) .0391(16) .0432(16) .0016(12) .0210(13) -.0050(13)
C13 .0370(15) .0357(15) .0544(18) -.0001(12) .0253(14) -.0086(13)
C14 .0470(17) .0477(18) .064(2) .0008(14) .0340(16) .0024(16)
C15 .062(2) .058(2) .085(2) -.0054(17) .049(2) .0032(18)
C16 .068(2) .062(2) .118(3) -.0148(19) .067(3) -.010(2)
C17 .0399(18) .064(2) .099(3) -.0123(17) .0360(19) -.023(2)
C18 .0369(16) .0470(18) .065(2) -.0039(14) .0250(15) -.0163(16)
C19 .0358(17) .072(2) .062(2) .0029(17) .0106(16) -.0142(19)
C20 .0495(19) .071(2) .0471(18) .0051(17) .0166(16) -.0026(17)
C21 .0427(17) .0549(19) .0442(17) .0021(14) .0206(14) .0011(14)
C22 .083(2) .060(2) .082(2) .0086(18) .057(2) .0025(19)

loop_
_atom_type_symbol
_atom_type_description
_atom_type_scat_dispersion_real
_atom_type_scat_dispersion_imag
_atom_type_scat_source
C C .0033 .0016 'International Tables Vol C Tables 4.2.6.8 and 6.1.1.4'
H H .0000 .0000 'International Tables Vol C Tables 4.2.6.8 and 6.1.1.4'
O O .0106 .0060 'International Tables Vol C Tables 4.2.6.8 and 6.1.1.4'

loop_
_geom_angle_atom_site_label_1
_geom_angle_atom_site_label_2
_geom_angle_atom_site_label_3
_geom_angle
_geom_angle_publ_flag
C7 O1 C1 118.4(2) n
C11 O3 C10 106.4(2) n
O1 C1 C6 108.3(2) n
O1 C1 C2 106.6(2) n
C6 C1 C2 112.8(2) n
O1 C1 H1 109.7 n
C6 C1 H1 109.7 n
C2 C1 H1 109.7 n
C1 C2 C12 111.0(2) n
C1 C2 C3 109.8(2) n
C12 C2 C3 112.9(2) n
C1 C2 H2 107.6 n
C12 C2 H2 107.7 n
C3 C2 H2 107.6 n
C4 C3 C2 111.8(3) n
C4 C3 H3A 109.2 n
C2 C3 H3A 109.2 n
C4 C3 H3B 109.2 n
C2 C3 H3B 109.2 n
H3A C3 H3B 107.9 n
C3 C4 C5 110.8(3) n
C3 C4 H4A 109.5 n
C5 C4 H4A 109.5 n
C3 C4 H4B 109.5 n
C5 C4 H4B 109.5 n
H4A C4 H4B 108.1 n
C4 C5 C6 111.0(3) n
C4 C5 H5A 109.4 n
C6 C5 H5A 109.4 n
C4 C5 H5B 109.4 n
C6 C5 H5B 109.4 n
H5A C5 H5B 108.0 n
C1 C6 C5 109.8(2) n
C1 C6 H6A 109.7 n
C5 C6 H6A 109.7 n
C1 C6 H6B 109.7 n
C5 C6 H6B 109.7 n
H6A C6 H6B 108.2 n
O2 C7 O1 123.8(3) n
O2 C7 C8 124.6(3) n
O1 C7 C8 111.6(2) n
C11 C8 C9 106.8(2) n
C11 C8 C7 124.3(3) n
C9 C8 C7 128.9(3) n
C10 C9 C8 105.9(3) n
C10 C9 H9 127.0 n
C8 C9 H9 127.0 n
C9 C10 O3 111.4(3) n
C9 C10 H10 124.3 n
O3 C10 H10 124.3 n
C8 C11 O3 109.5(3) n
C8 C11 C22 134.9(3) n
O3 C11 C22 115.5(3) n
C21 C12 C13 119.0(2) n
C21 C12 C2 119.1(2) n
C13 C12 C2 121.9(2) n
C14 C13 C18 117.3(3) n
C14 C13 C12 124.0(2) n
C18 C13 C12 118.6(3) n
C15 C14 C13 121.7(3) n
C15 C14 H14 119.1 n
C13 C14 H14 119.1 n
C14 C15 C16 120.7(3) n
C14 C15 H15 119.6 n
C16 C15 H15 119.6 n
C17 C16 C15 119.5(3) n
C17 C16 H16 120.3 n
C15 C16 H16 120.3 n
C16 C17 C18 121.9(3) n
C16 C17 H17 119.0 n
C18 C17 H17 119.0 n
C19 C18 C17 121.9(3) n
C19 C18 C13 119.3(3) n
C17 C18 C13 118.8(3) n
C20 C19 C18 121.0(3) n
C20 C19 H19 119.5 n
C18 C19 H19 119.5 n
C19 C20 C21 119.5(3) n
C19 C20 H20 120.2 n
C21 C20 H20 120.2 n
C12 C21 C20 122.6(3) n
C12 C21 H21 118.7 n
C20 C21 H21 118.7 n
C11 C22 H22A 109.5 n
C11 C22 H22B 109.5 n
H22A C22 H22B 109.5 n
C11 C22 H22C 109.5 n
H22A C22 H22C 109.5 n
H22B C22 H22C 109.5 n

loop_
_geom_bond_atom_site_label_1
_geom_bond_atom_site_label_2
_geom_bond_site_symmetry_2
_geom_bond_distance
_geom_bond_publ_flag
O1 C7 . 1.334(3) n
O1 C1 . 1.464(3) n
O2 C7 . 1.208(3) n
O3 C11 . 1.367(3) n
O3 C10 . 1.372(4) n
C1 C6 . 1.517(3) n
C1 C2 . 1.521(4) n
C1 H1 . 1.0000 n
C2 C12 . 1.523(4) n
C2 C3 . 1.539(3) n
C2 H2 . 1.0000 n
C3 C4 . 1.518(4) n
C3 H3A . .9900 n
C3 H3B . .9900 n
C4 C5 . 1.519(4) n
C4 H4A . .9900 n
C4 H4B . .9900 n
C5 C6 . 1.529(4) n
C5 H5A . .9900 n
C5 H5B . .9900 n
C6 H6A . .9900 n
C6 H6B . .9900 n
C7 C8 . 1.472(4) n
C8 C11 . 1.362(4) n
C8 C9 . 1.433(4) n
C9 C10 . 1.334(4) n
C9 H9 . .9500 n
C10 H10 . .9500 n
C11 C22 . 1.482(4) n
C12 C21 . 1.365(4) n
C12 C13 . 1.434(4) n
C13 C14 . 1.424(4) n
C13 C18 . 1.425(4) n
C14 C15 . 1.363(4) n
C14 H14 . .9500 n
C15 C16 . 1.398(5) n
C15 H15 . .9500 n
C16 C17 . 1.358(5) n
C16 H16 . .9500 n
C17 C18 . 1.419(4) n
C17 H17 . .9500 n
C18 C19 . 1.418(4) n
C19 C20 . 1.358(4) n
C19 H19 . .9500 n
C20 C21 . 1.402(4) n
C20 H20 . .9500 n
C21 H21 . .9500 n
C22 H22A . .9800 n
C22 H22B . .9800 n
C22 H22C . .9800 n

loop_
_geom_torsion_atom_site_label_1
_geom_torsion_atom_site_label_2
_geom_torsion_atom_site_label_3
_geom_torsion_atom_site_label_4
_geom_torsion
_geom_torsion_publ_flag
C7 O1 C1 C6 120.4(3) n
C7 O1 C1 C2 -117.9(2) n
O1 C1 C2 C12 60.8(3) n
C6 C1 C2 C12 179.6(2) n
O1 C1 C2 C3 -173.6(2) n
C6 C1 C2 C3 -54.9(3) n
C1 C2 C3 C4 54.2(3) n
C12 C2 C3 C4 178.6(2) n
C2 C3 C4 C5 -56.2(3) n
C3 C4 C5 C6 57.4(3) n
O1 C1 C6 C5 174.3(2) n
C2 C1 C6 C5 56.6(3) n
C4 C5 C6 C1 -57.0(3) n
C1 O1 C7 O2 -7.0(4) n
C1 O1 C7 C8 172.8(2) n
O2 C7 C8 C11 -2.8(5) n
O1 C7 C8 C11 177.4(3) n
O2 C7 C8 C9 176.2(3) n
O1 C7 C8 C9 -3.6(4) n
C11 C8 C9 C10 .0(3) n
C7 C8 C9 C10 -179.2(3) n
C8 C9 C10 O3 .2(3) n
C11 O3 C10 C9 -.3(3) n
C9 C8 C11 O3 -.1(3) n
C7 C8 C11 O3 179.1(2) n
C9 C8 C11 C22 -178.1(3) n
C7 C8 C11 C22 1.0(5) n
C10 O3 C11 C8 .2(3) n
C10 O3 C11 C22 178.7(3) n
C1 C2 C12 C21 69.7(3) n
C3 C2 C12 C21 -54.0(3) n
C1 C2 C12 C13 -108.0(3) n
C3 C2 C12 C13 128.3(3) n
C21 C12 C13 C14 -175.7(3) n
C2 C12 C13 C14 2.0(4) n
C21 C12 C13 C18 2.8(4) n
C2 C12 C13 C18 -179.5(2) n
C18 C13 C14 C15 1.1(4) n
C12 C13 C14 C15 179.6(3) n
C13 C14 C15 C16 -.6(5) n
C14 C15 C16 C17 .1(5) n
C15 C16 C17 C18 .0(5) n
C16 C17 C18 C19 -177.7(3) n
C16 C17 C18 C13 .5(5) n
C14 C13 C18 C19 177.3(3) n
C12 C13 C18 C19 -1.3(4) n
C14 C13 C18 C17 -1.0(4) n
C12 C13 C18 C17 -179.6(3) n
C17 C18 C19 C20 177.4(3) n
C13 C18 C19 C20 -.9(5) n
C18 C19 C20 C21 1.6(5) n
C13 C12 C21 C20 -2.2(4) n
C2 C12 C21 C20 -179.9(3) n
C19 C20 C21 C12 -.1(5) n
